data_2013317
loop_
_publ_author_name
'Thinagar, S.'
'Velmurugan, D.'
'Shanmuga Sundara Raj, S.'
'Fun, Hoong-Kun'
'Gupta, S. C.'
'Merazig, H.'
'Bouacida, S.'

_publ_section_title
;
 3,3'-[<i>o</i>-Phenylenebis(methyleneoxy)]bis(6-chloroflavone) and
 3,3'-propylenedioxybis[6-chloro-2-(2-furyl)-4<i>H</i>-1-benzopyran-4-one]
;
_journal_issue 4
_journal_name_full 'Acta Crystallographica Section C'
_journal_page_first o181
_journal_page_last o183
_journal_paper_doi 10.1107/S0108270103002361
_journal_volume 59
_journal_year 2003
_chemical_formula_iupac 'C29 H18 Cl2 O8'
_chemical_formula_moiety 'C29 H18 Cl2 O8'
_chemical_formula_sum 'C29 H18 Cl2 O8'
_chemical_formula_weight 565.33
_chemical_name_common Bis(6-chloro-2-furyl-4-chromanone-3-yloxy)propane
_chemical_name_systematic
;
3,3'-Propylenedioxybis[6-chloro-2-(2-furyl)flavanone]
;
_space_group_IT_number 14
_symmetry_cell_setting monoclinic
_symmetry_space_group_name_Hall '-P 2yn'
_symmetry_space_group_name_H-M 'P 1 21/n 1'
_atom_sites_solution_hydrogens geom
_atom_sites_solution_primary direct
_atom_sites_solution_secondary difmap
_audit_creation_method SHELXL-97
_cell_angle_alpha 90.00
_cell_angle_beta 100.7840(10)
_cell_angle_gamma 90.00
_cell_formula_units_Z 4
_cell_length_a 15.0485(2)
_cell_length_b 7.61440(10)
_cell_length_c 20.7890(2)
_cell_measurement_reflns_used 10418
_cell_measurement_temperature 293(2)
_cell_measurement_theta_max 28.63
_cell_measurement_theta_min 1.54
_cell_volume 2340.04(5)
_computing_cell_refinement 'SAINT (Siemens, 1996)'
_computing_data_collection 'SMART (Siemens, 1996)'
_computing_data_reduction SAINT
_computing_molecular_graphics 'ZORTEP (Zsolnai, 1997)'
_computing_publication_material 'SHELXL97 and PARST (Nardelli, 1995)'
_computing_structure_refinement 'SHELXL97(Sheldrick, 1997)'
_computing_structure_solution 'SHELXS97 (Sheldrick, 1997)'
_diffrn_ambient_temperature 293(2)
_diffrn_measured_fraction_theta_full 0.901
_diffrn_measured_fraction_theta_max 0.901
_diffrn_measurement_device_type
;
Siemens SMART CCD area-detector
;
_diffrn_measurement_method \w
_diffrn_radiation_monochromator graphite
_diffrn_radiation_source 'fine-focus sealed tube'
_diffrn_radiation_type MoK\a
_diffrn_radiation_wavelength 0.71073
_diffrn_reflns_av_R_equivalents 0.0878
_diffrn_reflns_av_sigmaI/netI 0.0943
_diffrn_reflns_limit_h_max 20
_diffrn_reflns_limit_h_min -19
_diffrn_reflns_limit_k_max 10
_diffrn_reflns_limit_k_min -5
_diffrn_reflns_limit_l_max 27
_diffrn_reflns_limit_l_min -27
_diffrn_reflns_number 15953
_diffrn_reflns_theta_full 28.63
_diffrn_reflns_theta_max 28.63
_diffrn_reflns_theta_min 1.54
_diffrn_standards_decay_% none
_exptl_absorpt_coefficient_mu 0.335
_exptl_absorpt_correction_T_max 0.9483
_exptl_absorpt_correction_T_min 0.8665
_exptl_absorpt_correction_type empirical
_exptl_absorpt_process_details '(SADABS; Sheldrick, 1996)'
_exptl_crystal_colour colourless
_exptl_crystal_density_diffrn 1.605
_exptl_crystal_density_meas 0.44
_exptl_crystal_density_method 'not measured'
_exptl_crystal_description prism
_exptl_crystal_F_000 1160
_exptl_crystal_size_max 0.44
_exptl_crystal_size_mid 0.18
_exptl_crystal_size_min 0.16
_refine_diff_density_max 0.556
_refine_diff_density_min -0.459
_refine_ls_extinction_method none
_refine_ls_goodness_of_fit_ref 0.924
_refine_ls_hydrogen_treatment constr
_refine_ls_matrix_type full
_refine_ls_number_parameters 352
_refine_ls_number_reflns 5813
_refine_ls_number_restraints 0
_refine_ls_restrained_S_all 0.924
_refine_ls_R_factor_all 0.089
_refine_ls_R_factor_gt 0.054
_refine_ls_shift/su_max 0.001
_refine_ls_shift/su_mean 0.000
_refine_ls_structure_factor_coef Fsqd
_refine_ls_weighting_scheme calc
_refine_ls_wR_factor_gt 0.1380
_refine_ls_wR_factor_ref 0.1525
_reflns_number_gt 3529
_reflns_number_total 5813
_reflns_threshold_expression I>2\s(I)
_cod_data_source_file na1583.cif
_cod_data_source_block II
_cod_original_sg_symbol_H-M 'P 21/n'
_cod_database_code 2013317

loop_
_symmetry_equiv_pos_as_xyz
'x, y, z'
'-x+1/2, y+1/2, -z+1/2'
'-x, -y, -z'
'x-1/2, -y-1/2, z-1/2'

loop_
_atom_site_label
_atom_site_fract_x
_atom_site_fract_y
_atom_site_fract_z
_atom_site_U_iso_or_equiv
_atom_site_adp_type
_atom_site_calc_flag
_atom_site_refinement_flags
_atom_site_occupancy
_atom_site_disorder_assembly
_atom_site_disorder_group
_atom_site_type_symbol
Cl1 0.27684(5) -0.04043(10) 0.21880(3) 0.0623(2) Uani d . 1 . . Cl
Cl2 1.24467(4) -0.00895(9) 0.80900(3) 0.05341(19) Uani d . 1 . . Cl
O1 0.58386(10) 0.1925(2) 0.36368(8) 0.0539(5) Uani d . 1 . . O
O2 0.40531(9) 0.17555(19) 0.48759(7) 0.0383(4) Uani d . 1 . . O
O3 0.43745(11) 0.2454(2) 0.60864(8) 0.0464(4) Uani d . 1 . . O
O4 0.63782(10) 0.2882(2) 0.49802(8) 0.0517(4) Uani d . 1 . . O
O5 0.87566(11) 0.2711(2) 0.52660(7) 0.0511(4) Uani d . 1 . . O
O6 0.93334(10) 0.1953(2) 0.66247(8) 0.0496(4) Uani d . 1 . . O
O7 1.10726(9) 0.15019(19) 0.53612(7) 0.0371(3) Uani d . 1 . . O
O8 1.07277(10) 0.2062(2) 0.41415(7) 0.0442(4) Uani d . 1 . . O
C1 0.55250(14) 0.2439(3) 0.46873(10) 0.0362(5) Uani d . 1 . . C
C2 0.52998(14) 0.1930(3) 0.40109(11) 0.0379(5) Uani d . 1 . . C
C3 0.43593(13) 0.1378(3) 0.37958(10) 0.0342(5) Uani d . 1 . . C
C4 0.40346(14) 0.0872(3) 0.31524(11) 0.0386(5) Uani d . 1 . . C
H4 0.4401 0.0961 0.2840 0.046 Uiso calc R 1 . . H
C5 0.31786(15) 0.0248(3) 0.29843(11) 0.0388(5) Uani d . 1 . . C
C6 0.26120(15) 0.0098(3) 0.34375(12) 0.0437(5) Uani d . 1 . . C
H6 0.2032 -0.0359 0.3314 0.052 Uiso calc R 1 . . H
C7 0.29164(14) 0.0628(3) 0.40650(11) 0.0407(5) Uani d . 1 . . C
H7 0.2542 0.0562 0.4373 0.049 Uiso calc R 1 . . H
C8 0.37853(14) 0.1265(3) 0.42403(10) 0.0349(5) Uani d . 1 . . C
C9 0.49042(14) 0.2362(3) 0.50820(10) 0.0353(5) Uani d . 1 . . C
C10 0.50583(15) 0.2853(3) 0.57608(11) 0.0373(5) Uani d . 1 . . C
C11 0.46442(18) 0.3079(3) 0.67028(12) 0.0519(6) Uani d . 1 . . C
H11 0.4309 0.2979 0.7034 0.062 Uiso calc R 1 . . H
C12 0.54377(19) 0.3842(3) 0.67724(12) 0.0547(6) Uani d . 1 . . C
H12 0.5752 0.4376 0.7149 0.066 Uiso calc R 1 . . H
C13 0.57200(17) 0.3697(3) 0.61688(12) 0.0503(6) Uani d . 1 . . C
H13 0.6261 0.4106 0.6070 0.060 Uiso calc R 1 . . H
C14 0.69328(15) 0.3888(3) 0.46276(11) 0.0415(5) Uani d . 1 . . C
H14A 0.6563 0.4700 0.4332 0.050 Uiso calc R 1 . . H
H14B 0.7243 0.3117 0.4371 0.050 Uiso calc R 1 . . H
C15 0.76059(14) 0.4878(3) 0.51150(12) 0.0431(5) Uani d . 1 . . C
H15A 0.7969 0.5592 0.4877 0.052 Uiso calc R 1 . . H
H15B 0.7277 0.5673 0.5350 0.052 Uiso calc R 1 . . H
C16 0.82270(14) 0.3816(3) 0.56027(11) 0.0420(5) Uani d . 1 . . C
H16A 0.8620 0.4583 0.5902 0.050 Uiso calc R 1 . . H
H16B 0.7881 0.3104 0.5855 0.050 Uiso calc R 1 . . H
C17 0.96155(14) 0.2291(3) 0.55547(11) 0.0365(5) Uani d . 1 . . C
C18 0.98638(13) 0.1895(3) 0.62451(10) 0.0348(5) Uani d . 1 . . C
C19 1.08064(13) 0.1373(3) 0.64575(10) 0.0320(4) Uani d . 1 . . C
C20 1.11493(14) 0.1006(3) 0.71098(10) 0.0346(5) Uani d . 1 . . C
H20 1.0797 0.1185 0.7427 0.042 Uiso calc R 1 . . H
C21 1.20114(15) 0.0376(3) 0.72805(11) 0.0376(5) Uani d . 1 . . C
C22 1.25475(15) 0.0088(3) 0.68169(11) 0.0428(5) Uani d . 1 . . C
H22 1.3125 -0.0382 0.6942 0.051 Uiso calc R 1 . . H
C23 1.22273(14) 0.0493(3) 0.61799(11) 0.0414(5) Uani d . 1 . . C
H23 1.2588 0.0342 0.5866 0.050 Uiso calc R 1 . . H
C24 1.13578(13) 0.1132(3) 0.60052(10) 0.0332(4) Uani d . 1 . . C
C25 1.02245(14) 0.2120(3) 0.51543(10) 0.0337(4) Uani d . 1 . . C
C26 1.00571(14) 0.2517(3) 0.44661(10) 0.0360(5) Uani d . 1 . . C
C27 1.04502(18) 0.2598(3) 0.35162(11) 0.0478(6) Uani d . 1 . . C
H27 1.0779 0.2441 0.3184 0.057 Uiso calc R 1 . . H
C28 0.96548(18) 0.3368(3) 0.34377(12) 0.0525(6) Uani d . 1 . . C
H28 0.9332 0.3850 0.3053 0.063 Uiso calc R 1 . . H
C29 0.93907(17) 0.3318(3) 0.40518(12) 0.0523(6) Uani d . 1 . . C
H29 0.8856 0.3757 0.4151 0.063 Uiso calc R 1 . . H

loop_
_atom_site_aniso_label
_atom_site_aniso_U_11
_atom_site_aniso_U_22
_atom_site_aniso_U_33
_atom_site_aniso_U_12
_atom_site_aniso_U_13
_atom_site_aniso_U_23
Cl1 0.0464(4) 0.0846(5) 0.0546(4) -0.0084(3) 0.0060(3) -0.0173(3)
Cl2 0.0417(4) 0.0711(4) 0.0449(3) 0.0082(3) 0.0017(3) 0.0048(3)
O1 0.0330(9) 0.0806(12) 0.0529(10) -0.0091(8) 0.0205(8) -0.0126(9)
O2 0.0268(8) 0.0478(8) 0.0425(8) -0.0001(6) 0.0122(7) -0.0011(7)
O3 0.0387(9) 0.0593(10) 0.0447(9) 0.0021(7) 0.0166(7) 0.0036(8)
O4 0.0291(9) 0.0803(12) 0.0455(9) -0.0118(8) 0.0063(7) 0.0130(8)
O5 0.0342(9) 0.0762(11) 0.0425(9) 0.0174(8) 0.0063(7) -0.0075(8)
O6 0.0303(8) 0.0762(11) 0.0459(9) 0.0090(8) 0.0163(7) 0.0083(8)
O7 0.0260(8) 0.0490(9) 0.0378(8) 0.0025(6) 0.0100(6) 0.0008(7)
O8 0.0385(9) 0.0560(9) 0.0413(9) 0.0020(7) 0.0154(7) -0.0011(7)
C1 0.0244(11) 0.0425(11) 0.0425(12) -0.0007(9) 0.0079(9) 0.0049(9)
C2 0.0284(11) 0.0426(12) 0.0450(12) 0.0021(9) 0.0131(10) 0.0014(9)
C3 0.0256(11) 0.0320(10) 0.0468(12) 0.0029(8) 0.0115(9) 0.0014(9)
C4 0.0325(12) 0.0392(11) 0.0459(12) 0.0029(9) 0.0125(10) -0.0009(10)
C5 0.0314(12) 0.0372(11) 0.0477(12) 0.0020(9) 0.0076(10) -0.0025(9)
C6 0.0290(12) 0.0426(12) 0.0596(15) -0.0020(9) 0.0086(11) 0.0027(11)
C7 0.0272(11) 0.0479(12) 0.0497(13) 0.0002(9) 0.0137(10) 0.0037(10)
C8 0.0279(11) 0.0337(10) 0.0443(12) 0.0044(8) 0.0103(9) 0.0017(9)
C9 0.0289(11) 0.0351(11) 0.0433(12) 0.0040(8) 0.0098(9) 0.0056(9)
C10 0.0338(12) 0.0393(11) 0.0412(12) 0.0070(9) 0.0130(10) 0.0086(9)
C11 0.0523(16) 0.0675(16) 0.0394(13) 0.0093(13) 0.0177(12) 0.0026(11)
C12 0.0570(17) 0.0635(16) 0.0432(13) 0.0026(13) 0.0086(12) -0.0020(12)
C13 0.0430(14) 0.0595(15) 0.0500(14) -0.0062(12) 0.0125(12) 0.0010(12)
C14 0.0297(11) 0.0487(12) 0.0466(12) -0.0018(10) 0.0084(10) 0.0108(10)
C15 0.0338(12) 0.0406(12) 0.0553(13) 0.0037(9) 0.0096(11) 0.0036(10)
C16 0.0286(11) 0.0477(12) 0.0502(13) 0.0025(9) 0.0084(10) -0.0067(10)
C17 0.0272(11) 0.0415(11) 0.0416(11) 0.0032(9) 0.0080(9) -0.0024(9)
C18 0.0250(10) 0.0415(11) 0.0394(11) 0.0022(8) 0.0097(9) 0.0016(9)
C19 0.0241(10) 0.0331(10) 0.0394(11) -0.0028(8) 0.0075(8) -0.0011(8)
C20 0.0285(11) 0.0361(11) 0.0406(11) -0.0004(8) 0.0099(9) 0.0011(9)
C21 0.0314(11) 0.0391(11) 0.0413(11) -0.0006(9) 0.0041(9) 0.0005(9)
C22 0.0262(12) 0.0494(13) 0.0518(13) 0.0072(9) 0.0052(10) -0.0028(11)
C23 0.0289(12) 0.0524(13) 0.0451(12) 0.0040(10) 0.0129(10) -0.0040(10)
C24 0.0245(10) 0.0378(11) 0.0374(11) -0.0021(8) 0.0063(8) -0.0024(9)
C25 0.0272(11) 0.0353(10) 0.0389(11) 0.0010(8) 0.0072(8) -0.0025(9)
C26 0.0335(12) 0.0363(11) 0.0410(12) -0.0018(9) 0.0140(10) -0.0045(9)
C27 0.0516(15) 0.0574(14) 0.0377(12) -0.0058(12) 0.0164(11) -0.0028(11)
C28 0.0550(16) 0.0640(16) 0.0384(13) 0.0038(13) 0.0083(11) 0.0016(11)
C29 0.0448(15) 0.0716(17) 0.0418(13) 0.0150(12) 0.0113(11) 0.0024(12)

loop_
_atom_type_symbol
_atom_type_description
_atom_type_scat_dispersion_real
_atom_type_scat_dispersion_imag
_atom_type_scat_source
C C 0.0033 0.0016 'International Tables Vol C Tables 4.2.6.8 and 6.1.1.4'
H H 0.0000 0.0000 'International Tables Vol C Tables 4.2.6.8 and 6.1.1.4'
O O 0.0106 0.0060 'International Tables Vol C Tables 4.2.6.8 and 6.1.1.4'
Cl Cl 0.1484 0.1585 'International Tables Vol C Tables 4.2.6.8 and 6.1.1.4'

loop_
_geom_angle_atom_site_label_1
_geom_angle_atom_site_label_2
_geom_angle_atom_site_label_3
_geom_angle
_geom_angle_publ_flag
C9 O2 C8 119.5(2) y
C11 O3 C10 105.66(19) ?
C1 O4 C14 119.79(17) ?
C17 O5 C16 119.62(17) ?
C25 O7 C24 119.4(2) y
C27 O8 C26 106.03(18) ?
C9 C1 O4 116.14(19) ?
C9 C1 C2 121.2(2) y
O4 C1 C2 122.45(17) ?
O1 C2 C1 124.0(2) ?
O1 C2 C3 121.5(2) ?
C1 C2 C3 114.5(2) y
C8 C3 C4 118.38(19) ?
C8 C3 C2 120.3(2) y
C4 C3 C2 121.28(17) ?
C5 C4 C3 119.41(19) ?
C5 C4 H4 120.3 ?
C3 C4 H4 120.3 ?
C4 C5 C6 121.9(2) ?
C4 C5 Cl1 119.96(16) ?
C6 C5 Cl1 118.15(18) ?
C7 C6 C5 119.1(2) ?
C7 C6 H6 120.4 ?
C5 C6 H6 120.4 ?
C6 C7 C8 119.37(19) ?
C6 C7 H7 120.3 ?
C8 C7 H7 120.3 ?
O2 C8 C7 116.59(17) ?
O2 C8 C3 121.6(2) y
C7 C8 C3 121.8(2) y
O2 C9 C1 122.8(2) y
O2 C9 C10 111.67(16) ?
C1 C9 C10 125.5(2) ?
C13 C10 O3 109.33(19) ?
C13 C10 C9 135.13(19) ?
O3 C10 C9 115.5(2) ?
C12 C11 O3 111.42(19) ?
C12 C11 H11 124.3 ?
O3 C11 H11 124.3 ?
C11 C12 C13 106.8(2) ?
C11 C12 H12 126.6 ?
C13 C12 H12 126.6 ?
C10 C13 C12 106.8(2) ?
C10 C13 H13 126.6 ?
C12 C13 H13 126.6 ?
O4 C14 C15 107.98(18) ?
O4 C14 H14A 110.1 ?
C15 C14 H14A 110.1 ?
O4 C14 H14B 110.1 ?
C15 C14 H14B 110.1 ?
H14A C14 H14B 108.4 ?
C16 C15 C14 116.63(19) ?
C16 C15 H15A 108.1 ?
C14 C15 H15A 108.1 ?
C16 C15 H15B 108.1 ?
C14 C15 H15B 108.1 ?
H15A C15 H15B 107.3 ?
O5 C16 C15 108.91(18) ?
O5 C16 H16A 109.9 ?
C15 C16 H16A 109.9 ?
O5 C16 H16B 109.9 ?
C15 C16 H16B 109.9 ?
H16A C16 H16B 108.3 ?
C25 C17 O5 116.65(19) ?
C25 C17 C18 120.7(2) y
O5 C17 C18 122.41(17) ?
O6 C18 C17 123.7(2) ?
O6 C18 C19 121.93(19) ?
C17 C18 C19 114.4(2) y
C24 C19 C20 118.64(19) ?
C24 C19 C18 120.3(2) y
C20 C19 C18 120.91(16) ?
C21 C20 C19 119.12(18) ?
C21 C20 H20 120.4 ?
C19 C20 H20 120.4 ?
C20 C21 C22 121.5(2) ?
C20 C21 Cl2 119.64(16) ?
C22 C21 Cl2 118.82(17) ?
C23 C22 C21 119.7(2) ?
C23 C22 H22 120.1 ?
C21 C22 H22 120.1 ?
C22 C23 C24 118.89(18) ?
C22 C23 H23 120.6 ?
C24 C23 H23 120.6 ?
O7 C24 C19 121.7(2) y
O7 C24 C23 116.25(17) ?
C19 C24 C23 122.0(2) y
O7 C25 C17 123.0(2) y
O7 C25 C26 111.64(16) ?
C17 C25 C26 125.3(2) ?
C29 C26 O8 109.42(18) ?
C29 C26 C25 134.89(19) ?
O8 C26 C25 115.62(19) ?
C28 C27 O8 111.35(19) ?
C28 C27 H27 124.3 ?
O8 C27 H27 124.3 ?
C27 C28 C29 106.3(2) ?
C27 C28 H28 126.9 ?
C29 C28 H28 126.9 ?
C26 C29 C28 106.9(2) ?
C26 C29 H29 126.5 ?
C28 C29 H29 126.5 ?

loop_
_geom_bond_atom_site_label_1
_geom_bond_atom_site_label_2
_geom_bond_site_symmetry_2
_geom_bond_distance
_geom_bond_publ_flag
Cl1 C5 . 1.728(2) ?
Cl2 C21 . 1.724(2) ?
O1 C2 . 1.224(2) ?
O2 C9 . 1.353(2) ?
O2 C8 . 1.360(3) y
O3 C11 . 1.356(3) ?
O3 C10 . 1.368(2) ?
O4 C1 . 1.357(3) ?
O4 C14 . 1.432(2) ?
O5 C17 . 1.357(3) ?
O5 C16 . 1.429(2) ?
O6 C18 . 1.224(2) ?
O7 C25 . 1.353(2) ?
O7 C24 . 1.357(2) y
O8 C27 . 1.352(3) ?
O8 C26 . 1.360(2) ?
C1 C9 . 1.355(2) y
C1 C2 . 1.437(3) y
C2 C3 . 1.464(3) y
C3 C8 . 1.381(2) y
C3 C4 . 1.390(3) ?
C4 C5 . 1.356(3) ?
C4 H4 . 0.9300 ?
C5 C6 . 1.389(3) ?
C6 C7 . 1.361(3) ?
C6 H6 . 0.9300 ?
C7 C8 . 1.378(3) ?
C7 H7 . 0.9300 ?
C9 C10 . 1.436(3) ?
C10 C13 . 1.345(3) ?
C11 C12 . 1.312(4) ?
C11 H11 . 0.9300 ?
C12 C13 . 1.402(3) ?
C12 H12 . 0.9300 ?
C13 H13 . 0.9300 ?
C14 C15 . 1.495(3) ?
C14 H14A . 0.9700 ?
C14 H14B . 0.9700 ?
C15 C16 . 1.484(3) ?
C15 H15A . 0.9700 ?
C15 H15B . 0.9700 ?
C16 H16A . 0.9700 ?
C16 H16B . 0.9700 ?
C17 C25 . 1.355(3) y
C17 C18 . 1.446(3) y
C18 C19 . 1.460(3) y
C19 C24 . 1.378(2) y
C19 C20 . 1.386(3) ?
C20 C21 . 1.366(3) ?
C20 H20 . 0.9300 ?
C21 C22 . 1.385(3) ?
C22 C23 . 1.357(3) ?
C22 H22 . 0.9300 ?
C23 C24 . 1.380(3) ?
C23 H23 . 0.9300 ?
C25 C26 . 1.438(3) ?
C26 C29 . 1.340(3) ?
C27 C28 . 1.315(3) ?
C27 H27 . 0.9300 ?
C28 C29 . 1.407(3) ?
C28 H28 . 0.9300 ?
C29 H29 . 0.9300 ?

loop_
_geom_hbond_atom_site_label_D
_geom_hbond_atom_site_label_H
_geom_hbond_atom_site_label_A
_geom_hbond_site_symmetry_A
_geom_hbond_distance_DH
_geom_hbond_distance_HA
_geom_hbond_distance_DA
_geom_hbond_angle_DHA
_geom_hbond_publ_flag
C13 H13 O4 1_555 0.93 2.49 2.896(3) 107 y
C29 H29 O5 1_555 0.93 2.48 2.898(3) 107 y
C6 H6 O6 3_656 0.93 2.41 3.299(3) 160 y
C22 H22 O1 3_756 0.93 2.44 3.161(3) 134 y

loop_
_geom_torsion_atom_site_label_1
_geom_torsion_atom_site_label_2
_geom_torsion_atom_site_label_3
_geom_torsion_atom_site_label_4
_geom_torsion
_geom_torsion_publ_flag
C14 O4 C1 C9 -146.3(2) ?
C14 O4 C1 C2 38.9(3) ?
C9 C1 C2 O1 -177.9(2) ?
O4 C1 C2 O1 -3.3(3) ?
C9 C1 C2 C3 1.3(3) ?
O4 C1 C2 C3 175.84(18) ?
O1 C2 C3 C8 174.9(2) ?
C1 C2 C3 C8 -4.3(3) ?
O1 C2 C3 C4 -1.8(3) ?
C1 C2 C3 C4 179.05(18) ?
C8 C3 C4 C5 -1.5(3) ?
C2 C3 C4 C5 175.20(19) ?
C3 C4 C5 C6 0.0(3) ?
C3 C4 C5 Cl1 -179.44(16) ?
C4 C5 C6 C7 1.5(3) ?
Cl1 C5 C6 C7 -179.04(17) ?
C5 C6 C7 C8 -1.4(3) ?
C9 O2 C8 C7 178.83(18) ?
C9 O2 C8 C3 -0.4(3) ?
C6 C7 C8 O2 -179.30(19) ?
C6 C7 C8 C3 -0.1(3) ?
C4 C3 C8 O2 -179.24(18) ?
C2 C3 C8 O2 4.0(3) ?
C4 C3 C8 C7 1.6(3) ?
C2 C3 C8 C7 -175.2(2) ?
C8 O2 C9 C1 -2.9(3) ?
C8 O2 C9 C10 178.65(17) ?
O4 C1 C9 O2 -172.61(18) ?
C2 C1 C9 O2 2.3(3) ?
O4 C1 C9 C10 5.7(3) ?
C2 C1 C9 C10 -179.43(19) ?
C11 O3 C10 C13 -0.1(2) ?
C11 O3 C10 C9 -177.91(18) ?
O2 C9 C10 C13 -170.4(2) ?
C1 C9 C10 C13 11.2(4) y
O2 C9 C10 O3 6.7(3) ?
C1 C9 C10 O3 -171.7(2) ?
C10 O3 C11 C12 0.6(3) ?
O3 C11 C12 C13 -0.8(3) ?
O3 C10 C13 C12 -0.4(3) ?
C9 C10 C13 C12 176.8(2) ?
C11 C12 C13 C10 0.7(3) ?
C1 O4 C14 C15 153.75(19) ?
O4 C14 C15 C16 59.9(2) y
C17 O5 C16 C15 147.85(19) ?
C14 C15 C16 O5 61.4(2) y
C16 O5 C17 C25 -145.39(19) ?
C16 O5 C17 C18 39.8(3) ?
C25 C17 C18 O6 -176.8(2) ?
O5 C17 C18 O6 -2.2(3) ?
C25 C17 C18 C19 1.9(3) ?
O5 C17 C18 C19 176.56(18) ?
O6 C18 C19 C24 172.7(2) ?
C17 C18 C19 C24 -6.0(3) ?
O6 C18 C19 C20 -3.3(3) ?
C17 C18 C19 C20 177.99(18) ?
C24 C19 C20 C21 -1.7(3) ?
C18 C19 C20 C21 174.38(19) ?
C19 C20 C21 C22 -0.4(3) ?
C19 C20 C21 Cl2 -179.92(15) ?
C20 C21 C22 C23 2.3(3) ?
Cl2 C21 C22 C23 -178.11(18) ?
C21 C22 C23 C24 -2.2(3) ?
C25 O7 C24 C19 -0.2(3) ?
C25 O7 C24 C23 179.48(18) ?
C20 C19 C24 O7 -178.55(18) ?
C18 C19 C24 O7 5.4(3) ?
C20 C19 C24 C23 1.8(3) ?
C18 C19 C24 C23 -174.24(19) ?
C22 C23 C24 O7 -179.54(19) ?
C22 C23 C24 C19 0.1(3) ?
C24 O7 C25 C17 -4.3(3) ?
C24 O7 C25 C26 177.19(17) ?
O5 C17 C25 O7 -171.74(18) ?
C18 C17 C25 O7 3.2(3) ?
O5 C17 C25 C26 6.6(3) ?
C18 C17 C25 C26 -178.46(19) ?
C27 O8 C26 C29 -0.4(2) ?
C27 O8 C26 C25 -177.95(18) ?
O7 C25 C26 C29 -171.0(3) ?
C17 C25 C26 C29 10.5(4) y
O7 C25 C26 O8 5.7(3) ?
C17 C25 C26 O8 -172.78(19) ?
C26 O8 C27 C28 0.6(3) ?
O8 C27 C28 C29 -0.6(3) ?
O8 C26 C29 C28 0.0(3) ?
C25 C26 C29 C28 176.9(2) ?
C27 C28 C29 C26 0.3(3) ?

loop_
_cod_related_entry_id
_cod_related_entry_database
_cod_related_entry_code
1 ChemSpider 21134599
